data_4130318
loop_
_publ_author_name
'Pili, Simona'
'Argent, Stephen P.'
'Morris, Christopher G.'
'Rought, Peter'
'Garc\'ia-Sakai, Victoria'
'Silverwood, Ian P.'
'Easun, Timothy L.'
'Li, Ming'
'Warren, Mark R.'
'Murray, Claire A.'
'Tang, Chiu C.'
'Yang, Sihai'
'Schr\"oder, Martin'

_publ_section_title
;
 Proton Conduction in a Phosphonate-Based Metal-Organic Framework Mediated
 by Intrinsic &quot;Free Diffusion inside a Sphere&quot;.
;
_journal_issue 20
_journal_name_full 'Journal of the American Chemical Society'
_journal_page_first 6352
_journal_page_last 6355
_journal_paper_doi 10.1021/jacs.6b02194
_journal_volume 138
_journal_year 2016
_chemical_formula_moiety 'C49.9 H35.71 Ni3 O27.95 P6 S0.95, 6(O0.32 S0.05)'
_chemical_formula_sum 'C54 H72 N0 Ni3 O30 P6 S3'
_chemical_formula_weight 1659.24
_space_group_crystal_system hexagonal
_space_group_IT_number 176
_space_group_name_Hall '-P 6c'
_space_group_name_H-M_alt 'P 63/m'
_atom_sites_solution_hydrogens geom
_atom_sites_solution_primary direct
_atom_sites_solution_secondary difmap
_audit_creation_date 2016-01-11
_audit_creation_method
;
Olex2 1.2
(compiled 2015.09.30 svn.r3233 for OlexSys, GUI svn.r5103)
;
_cell_angle_alpha 90
_cell_angle_beta 90
_cell_angle_gamma 120
_cell_formula_units_Z 2
_cell_length_a 16.323(6)
_cell_length_b 16.323(6)
_cell_length_c 14.933(8)
_cell_measurement_reflns_used 10494
_cell_measurement_temperature 120(2)
_cell_measurement_theta_max 29.6
_cell_measurement_theta_min 1.4
_cell_volume 3446(3)
_computing_cell_refinement
;
CrystalClear-SM Expert 2.0 r13 (Rigaku, 2011)
;
_computing_data_collection
;
CrystalClear-SM Expert 2.0 r13 (Rigaku, 2011)
;
_computing_data_reduction
;
CrystalClear-SM Expert 2.0 r13 (Rigaku, 2011)
;
_computing_molecular_graphics 'Olex2 (Dolomanov et al., 2009)'
_computing_publication_material 'Olex2 (Dolomanov et al., 2009)'
_computing_structure_refinement 'ShelXL (Sheldrick, 2015)'
_computing_structure_solution 'ShelXS (Sheldrick, 2008)'
_diffrn_ambient_environment 'N2 gas'
_diffrn_ambient_temperature 120(2)
_diffrn_crystal_treatment 'flash frozen in gaseous N2'
_diffrn_detector 'CCD area detector'
_diffrn_detector_area_resol_mean 0.0350
_diffrn_detector_type 'Rigaku Saturn724+'
_diffrn_measured_fraction_theta_full 0.991
_diffrn_measured_fraction_theta_max 0.993
_diffrn_measurement_details
;
scan:
	Number of images: 188
	           Slice: -72.0000 - 116.0000
	     Image width: 1.0000
	        Exp time: 1.0000
	   Rotation axis: Omega
	           Omega: 0.0000
	           Kappa: 0.0000
	             Phi: 120.0000
	             XTD: 59.4322
	          2theta: 30.1240
scan:
	Number of images: 140
	           Slice: -72.0000 - 68.0000
	     Image width: 1.0000
	        Exp time: 1.0000
	   Rotation axis: Omega
	           Omega: 0.0000
	           Kappa: -40.0000
	             Phi: 270.0000
	             XTD: 59.4322
	          2theta: 30.1240
;
_diffrn_measurement_device 'CrystalLogic Kappa (4 circle)'
_diffrn_measurement_device_type 'Kappa Rigaku Saturn724+'
_diffrn_measurement_method 'omega rotation'
_diffrn_measurement_specimen_support 'MiTeGen micromount'
_diffrn_orient_matrix_type d*Trek
_diffrn_orient_matrix_UB_11 -0.063067
_diffrn_orient_matrix_UB_12 -0.032033
_diffrn_orient_matrix_UB_13 0.000996
_diffrn_orient_matrix_UB_21 -0.059152
_diffrn_orient_matrix_UB_22 0.038119
_diffrn_orient_matrix_UB_23 -0.007248
_diffrn_orient_matrix_UB_31 0.003001
_diffrn_orient_matrix_UB_32 -0.007974
_diffrn_orient_matrix_UB_33 -0.066421
_diffrn_radiation_collimation '0.3 x 1.5 Double Pinhole'
_diffrn_radiation_monochromator 'Synchrotron '
_diffrn_radiation_probe x-ray
_diffrn_radiation_wavelength 0.6889
_diffrn_reflns_av_R_equivalents 0.1315
_diffrn_reflns_av_unetI/netI 0.0882
_diffrn_reflns_Laue_measured_fraction_full 0.991
_diffrn_reflns_Laue_measured_fraction_max 0.993
_diffrn_reflns_limit_h_max 21
_diffrn_reflns_limit_h_min -20
_diffrn_reflns_limit_k_max 20
_diffrn_reflns_limit_k_min -21
_diffrn_reflns_limit_l_max 19
_diffrn_reflns_limit_l_min -19
_diffrn_reflns_number 20957
_diffrn_reflns_point_group_measured_fraction_full 0.991
_diffrn_reflns_point_group_measured_fraction_max 0.993
_diffrn_reflns_theta_full 24.415
_diffrn_reflns_theta_max 26.590
_diffrn_reflns_theta_min 1.396
_diffrn_source Synchrotron
_diffrn_source_type 'Undulator, I19, DLS, RAL'
_exptl_absorpt_coefficient_mu 1.046
_exptl_absorpt_correction_T_max 1.000
_exptl_absorpt_correction_T_min 0.518
_exptl_absorpt_correction_type multi-scan
_exptl_absorpt_process_details 'Scale-CrystalClear-SM Expert 2.0 r13 (Rigaku, 2011)'
_exptl_crystal_colour Colorless
_exptl_crystal_density_diffrn 1.599
_exptl_crystal_description Prism
_exptl_crystal_F_000 1716
_exptl_crystal_size_max 0.1
_exptl_crystal_size_mid 0.1
_exptl_crystal_size_min 0.1
_refine_diff_density_max 1.675
_refine_diff_density_min -0.616
_refine_diff_density_rms 0.159
_refine_ls_extinction_method none
_refine_ls_goodness_of_fit_ref 0.967
_refine_ls_hydrogen_treatment constr
_refine_ls_matrix_type full
_refine_ls_number_parameters 156
_refine_ls_number_reflns 2734
_refine_ls_number_restraints 236
_refine_ls_restrained_S_all 0.952
_refine_ls_R_factor_all 0.1068
_refine_ls_R_factor_gt 0.0839
_refine_ls_shift/su_max 0.000
_refine_ls_shift/su_mean 0.000
_refine_ls_structure_factor_coef Fsqd
_refine_ls_weighting_details 'w=1/[\s^2^(Fo^2^)+(0.1690P)^2^] where P=(Fo^2^+2Fc^2^)/3'
_refine_ls_weighting_scheme calc
_refine_ls_wR_factor_gt 0.2414
_refine_ls_wR_factor_ref 0.2629
_reflns_Friedel_coverage 0.000
_reflns_number_gt 1462
_reflns_number_total 2734
_reflns_threshold_expression 'I > 2\s(I)'
_cod_data_source_file ja6b02194_si_003.cif
_cod_data_source_block nisplb
_cod_depositor_comments
;
The following automatic conversions were performed:

data item '_exptl_absorpt_correction_type' value 'Multi-scan' was
changed to 'multi-scan' in accordance with the
/home/saulius/struct/COD-crude-data/automatic-downloads/DataCite-retrospective/ACS/depositions/lib/dictionaries/cif_core.dic
dictionary named 'cif_core.dic' version 2.4.2 last updated on
2011-04-26.

Automatic conversion script
Id: cif_fix_values 6909 2019-04-08 15:41:33Z antanas 
;
_cod_database_code 4130318
_nottingham_internal_coll_name NISPLC
_nottingham_internal_coll_number 11972
_nottingham_internal_coll_client SP/SY/MS
_nottingham_internal_coll_type custom
_nottingham_internal_coll_frame_method 'omega scans'
_nottingham_internal_coll_frame_time 1.0000
_nottingham_internal_coll_frame_width 1.0000
_nottingham_internal_coll_user pcxsp5
_nottingham_internal_coll_date 19/02/2013
_nottingham_internal_coll_location DLS
_nottingham_internal_process_date 19/02/2013
_nottingham_internal_process_user pcxsp5
_nottingham_internal_solution_date 19/02/2013
_nottingham_internal_solution_user pcxsp5/pczsy
_nottingham_internal_refinement_date 11/01/2016
_nottingham_internal_refinement_user pcxsp5/pczsy/pczspa
_nottingham_internal_validation_date 26/01/2016
_nottingham_internal_validation_user AJB
_shelx_space_group_comment
;
The symmetry employed for this shelxl refinement is uniquely defined
by the following loop, which should always be used as a source of
symmetry information in preference to the above space-group names.
They are only intended as comments.
;
_shelx_estimated_absorpt_t_max 0.903
_shelx_estimated_absorpt_t_min 0.903
_olex2_refinement_description
;
1. Fixed Uiso
 At 1.2 times of:
  All C(H) groups
 At 1.5 times of:
  All C(H,H,H) groups
2. Restrained distances
 S2A_$1-O1A_$1
 1.68 with sigma of 0.005
 C3A_$2-C3A_$1
 2.81 with sigma of 0.01
 C3A_$2-O1A_$2
 2.83 with sigma of 0.01
 S2A_$1-C3A_$1 = S2A_$1-C3A_$2
 1.88 with sigma of 0.005
 S2B-O1B
 1.67 with sigma of 0.02
3. Restrained planarity
 C21A, C22A, C23A, C25A, C26A, C24A
 with sigma of 0.05
 C21A, C22B, C23B, C25B, C26B, C24A
 with sigma of 0.05
4. Uiso/Uaniso restraints and constraints
All non-hydrogen atoms have similar U: within 2A with sigma of 0.04 and sigma
for terminal atoms of 0.08
5. Rigid body (RIGU) restrains
 All non-hydrogen atoms
 with sigma for 1-2 distances of 0.004 and sigma for 1-3 distances of 0.004
6. Others
 Sof(C22B)=Sof(H22B)=Sof(C23B)=Sof(H23B)=Sof(C25B)=Sof(H25B)=Sof(C26B)=
 Sof(H26B)=1-FVAR(1)
 Sof(C22A)=Sof(H22A)=Sof(C23A)=Sof(H23A)=Sof(C25A)=Sof(H25A)=Sof(C26A)=
 Sof(H26A)=FVAR(1)
 Sof(C3A)=Sof(H3AA)=Sof(H3AB)=Sof(H3AC)=2*(1-FVAR(3))
 Sof(O1A)=Sof(S2A)=1-FVAR(2)
 Sof(Ni3)=0.33333*(1-FVAR(3))
 Sof(Ni2)=0.33333*FVAR(3)
 Fixed Sof: Ni1(0.16667)
 Fixed Uiso: O1B(0.08) S2B(0.08)
 Fixed X: O1A(0.42349)
 Fixed Y: O1A(0.768901)
 Fixed Z: O1A(0.75)
7.a Me refined with riding coordinates:
 C3A(H3AA,H3AB,H3AC)
7.b Aromatic/amide H refined with riding coordinates:
 C12(H12), C22A(H22A), C23A(H23A), C25A(H25A), C26A(H26A), C22B(H22B),
 C23B(H23B), C25B(H25B), C26B(H26B)
;
_shelx_shelxl_version_number 2014/7
_olex2_exptl_crystal_mounting_method 'in fomblin film on a micromount'
_olex2_submission_special_instructions 'No special instructions were received'

loop_
_space_group_symop_operation_xyz
'x, y, z'
'-y, x-y, z'
'-x+y, -x, z'
'-x, -y, z+1/2'
'y, -x+y, z+1/2'
'x-y, x, z+1/2'
'-x, -y, -z'
'y, -x+y, -z'
'x-y, x, -z'
'x, y, -z-1/2'
'-y, x-y, -z-1/2'
'-x+y, -x, -z-1/2'

loop_
_atom_site_label
_atom_site_type_symbol
_atom_site_fract_x
_atom_site_fract_y
_atom_site_fract_z
_atom_site_U_iso_or_equiv
_atom_site_adp_type
_atom_site_occupancy
_atom_site_site_symmetry_order
_atom_site_calc_flag
_atom_site_refinement_flags_posn
_atom_site_refinement_flags_adp
_atom_site_refinement_flags_occupancy
_atom_site_disorder_assembly
_atom_site_disorder_group
Ni2 Ni 0.3333 0.6667 0.50102(8) 0.0308(4) Uani 0.841(3) 3 d S TU P A 1
Ni1 Ni 0.3333 0.6667 0.32027(14) 0.0293(5) Uani 0.5 3 d S TU P A 2
P31 P 0.12582(9) 0.61727(9) 0.41100(10) 0.0404(4) Uani 1 1 d . U . . .
O1W O 0.2468(3) 0.5526(3) 0.2500 0.0367(11) Uani 1 2 d S TU P . .
O2W O 0.4384(3) 0.6708(3) 0.5793(3) 0.0526(11) Uani 1 1 d . U . . .
O32 O 0.2316(2) 0.6610(3) 0.4129(2) 0.0384(8) Uani 1 1 d . U . . .
O33 O 0.0841(2) 0.5640(3) 0.4995(3) 0.0511(10) Uani 1 1 d . U . . .
O34 O 0.0798(3) 0.5501(3) 0.3322(4) 0.0731(15) Uani 1 1 d . U . . .
C11 C 0.0237(4) 0.9285(3) 0.3805(3) 0.0371(11) Uani 1 1 d . U . . .
C12 C -0.0705(4) 0.9065(4) 0.3799(4) 0.0421(12) Uani 1 1 d . U . . .
H12 H -0.1191 0.8420 0.3791 0.051 Uiso 1 1 calc R . . . .
C21A C 0.0477(4) 0.8522(3) 0.3856(3) 0.0383(11) Uani 1 1 d . U . . .
C22A C -0.0069(7) 0.7663(7) 0.3473(6) 0.045(2) Uiso 0.532(6) 1 d . U . B 1
H22A H -0.0624 0.7542 0.3157 0.053 Uiso 0.532(6) 1 calc R . . B 1
C23A C 0.0172(7) 0.6943(8) 0.3536(7) 0.047(3) Uiso 0.532(6) 1 d . U . B 1
H23A H -0.0209 0.6352 0.3248 0.057 Uiso 0.532(6) 1 calc R . . B 1
C25A C 0.1542(8) 0.7977(7) 0.4382(7) 0.047(2) Uiso 0.532(6) 1 d . U . B 1
H25A H 0.2103 0.8098 0.4686 0.057 Uiso 0.532(6) 1 calc R . . B 1
C26A C 0.1313(8) 0.8706(8) 0.4310(7) 0.049(3) Uiso 0.532(6) 1 d . U . B 1
H26A H 0.1717 0.9311 0.4564 0.059 Uiso 0.532(6) 1 calc R . . B 1
C22B C -0.0141(8) 0.7661(8) 0.4301(6) 0.040(3) Uiso 0.468(6) 1 d . U . B 2
H22B H -0.0723 0.7557 0.4546 0.049 Uiso 0.468(6) 1 calc R . . B 2
C23B C 0.0129(8) 0.6954(8) 0.4373(7) 0.045(3) Uiso 0.468(6) 1 d . U . B 2
H23B H -0.0278 0.6376 0.4671 0.054 Uiso 0.468(6) 1 calc R . . B 2
C25B C 0.1549(8) 0.7926(8) 0.3601(7) 0.045(3) Uiso 0.468(6) 1 d . U . B 2
H25B H 0.2135 0.8029 0.3367 0.054 Uiso 0.468(6) 1 calc R . . B 2
C26B C 0.1302(8) 0.8648(9) 0.3505(8) 0.048(3) Uiso 0.468(6) 1 d . U . B 2
H26B H 0.1715 0.9216 0.3196 0.057 Uiso 0.468(6) 1 calc R . . B 2
C24A C 0.0965(3) 0.7099(4) 0.4018(3) 0.0383(11) Uani 1 1 d . U . . .
Ni3 Ni 0.3333 0.6667 0.6542(5) 0.046(2) Uani 0.159(3) 3 d S TU P A 2
O1A O 0.4235 0.7689 0.7500 0.080(5) Uani 0.317(6) 2 d DS TU P A 2
S2A S 0.5324(4) 0.8636(4) 0.7500 0.087(3) Uani 0.317(6) 2 d DS TU P A 2
C3A C 0.6002(8) 0.8504(16) 0.6554(3) 0.143(12) Uani 0.317(6) 1 d D U . A 2
H3AA H 0.6643 0.9052 0.6541 0.214 Uiso 0.317(6) 1 calc R . . A 2
H3AB H 0.6034 0.7926 0.6639 0.214 Uiso 0.317(6) 1 calc R . . A 2
H3AC H 0.5682 0.8465 0.5987 0.214 Uiso 0.317(6) 1 calc R . . A 2
O1B O 0.4980(8) 0.7510(8) 0.7500 0.080 Uiso 0.635(15) 2 d DS TU P C 1
S2B S 0.5963(17) 0.8539(16) 0.7500 0.080 Uiso 0.104(7) 2 d DS TU P C 1

loop_
_atom_site_aniso_label
_atom_site_aniso_U_11
_atom_site_aniso_U_22
_atom_site_aniso_U_33
_atom_site_aniso_U_23
_atom_site_aniso_U_13
_atom_site_aniso_U_12
Ni2 0.0272(5) 0.0272(5) 0.0380(7) 0.000 0.000 0.0136(2)
Ni1 0.0248(6) 0.0248(6) 0.0382(11) 0.000 0.000 0.0124(3)
P31 0.0282(7) 0.0316(7) 0.0581(9) 0.0014(5) -0.0091(5) 0.0125(5)
O1W 0.029(2) 0.025(2) 0.056(3) 0.000 0.000 0.0129(18)
O2W 0.049(2) 0.067(3) 0.052(2) -0.0165(19) -0.0181(17) 0.037(2)
O32 0.0285(16) 0.043(2) 0.0427(19) 0.0094(14) 0.0065(13) 0.0166(15)
O33 0.0290(18) 0.046(2) 0.065(2) 0.0183(18) -0.0009(16) 0.0081(16)
O34 0.086(3) 0.046(2) 0.096(3) -0.031(2) -0.047(3) 0.040(2)
C11 0.039(2) 0.034(2) 0.039(3) -0.0029(19) -0.002(2) 0.019(2)
C12 0.040(3) 0.036(3) 0.049(3) -0.002(2) 0.002(2) 0.018(2)
C21A 0.038(3) 0.037(2) 0.043(3) -0.001(2) 0.000(2) 0.021(2)
C24A 0.032(2) 0.038(2) 0.043(3) 0.0024(19) -0.0014(19) 0.016(2)
Ni3 0.046(3) 0.046(3) 0.044(4) 0.000 0.000 0.0231(15)
O1A 0.095(9) 0.076(9) 0.069(9) 0.000 0.000 0.043(7)
S2A 0.103(6) 0.071(5) 0.111(7) 0.000 0.000 0.062(5)
C3A 0.086(14) 0.25(3) 0.084(13) -0.027(16) -0.024(10) 0.082(17)

loop_
_atom_type_symbol
_atom_type_description
_atom_type_scat_dispersion_real
_atom_type_scat_dispersion_imag
_atom_type_scat_source
C C 0.0030 0.0010 'International Tables Vol C Tables 4.2.6.8 and 6.1.1.4'
H H 0.0000 0.0000 'International Tables Vol C Tables 4.2.6.8 and 6.1.1.4'
Ni Ni 0.3580 1.0630 'International Tables Vol C Tables 4.2.6.8 and 6.1.1.4'
O O 0.0110 0.0060 'International Tables Vol C Tables 4.2.6.8 and 6.1.1.4'
P P 0.0990 0.0910 'International Tables Vol C Tables 4.2.6.8 and 6.1.1.4'
N N 0.0061 0.0033 'International Tables Vol C Tables 4.2.6.8 and 6.1.1.4'
S S 0.1246 0.1234 'International Tables Vol C Tables 4.2.6.8 and 6.1.1.4'

loop_
_geom_angle_atom_site_label_1
_geom_angle_atom_site_label_2
_geom_angle_atom_site_label_3
_geom_angle
_geom_angle_site_symmetry_1
_geom_angle_site_symmetry_3
O2W Ni2 O2W 90.67(17) 2_665 3_565
O2W Ni2 O2W 90.67(17) 2_665 .
O2W Ni2 O2W 90.67(17) 3_565 .
O2W Ni2 O32 91.92(15) 2_665 3_565
O2W Ni2 O32 175.59(15) . .
O2W Ni2 O32 175.59(15) 3_565 3_565
O2W Ni2 O32 91.92(15) 3_565 .
O2W Ni2 O32 92.85(16) 2_665 .
O2W Ni2 O32 92.85(17) 3_565 2_665
O2W Ni2 O32 175.59(15) 2_665 2_665
O2W Ni2 O32 91.92(15) . 2_665
O2W Ni2 O32 92.86(17) . 3_565
O32 Ni2 O32 84.40(14) . 2_665
O32 Ni2 O32 84.40(14) . 3_565
O32 Ni2 O32 84.40(14) 3_565 2_665
O1W Ni1 O1W 94.58(11) 3_565 2_665
O1W Ni1 O1W 94.58(11) 3_565 .
O1W Ni1 O1W 94.58(11) . 2_665
O1W Ni1 O32 97.43(14) 2_665 2_665
O1W Ni1 O32 85.70(13) 3_565 .
O1W Ni1 O32 97.44(14) . .
O1W Ni1 O32 97.43(14) 3_565 3_565
O1W Ni1 O32 85.70(13) 2_665 3_565
O1W Ni1 O32 167.92(15) . 3_565
O1W Ni1 O32 167.92(15) 2_665 .
O1W Ni1 O32 85.70(13) . 2_665
O1W Ni1 O32 167.92(15) 3_565 2_665
O32 Ni1 O32 82.29(15) . 2_665
O32 Ni1 O32 82.29(15) 3_565 2_665
O32 Ni1 O32 82.29(15) . 3_565
O32 P31 O33 109.3(2) . .
O32 P31 O34 113.1(2) . .
O32 P31 C24A 109.0(2) . .
O33 P31 C24A 108.1(2) . .
O34 P31 O33 109.6(3) . .
O34 P31 C24A 107.6(2) . .
Ni1 O1W Ni1 63.91(17) 11_666 .
P31 O32 Ni2 137.2(2) . .
P31 O32 Ni1 134.0(2) . .
C12 C11 C12 118.3(5) 2_675 .
C12 C11 C21A 120.4(4) . .
C12 C11 C21A 121.3(4) 2_675 .
C11 C12 C11 121.7(5) 3_465 .
C11 C12 H12 119.2 . .
C11 C12 H12 119.2 3_465 .
C22A C21A C11 122.2(6) . .
C22A C21A C26A 119.2(7) . .
C26A C21A C11 118.6(6) . .
C22B C21A C11 120.0(6) . .
C26B C21A C11 120.7(7) . .
C26B C21A C22B 119.3(8) . .
C21A C22A H22A 119.4 . .
C21A C22A C23A 121.1(9) . .
C23A C22A H22A 119.4 . .
C22A C23A H23A 119.9 . .
C24A C23A C22A 120.2(9) . .
C24A C23A H23A 119.9 . .
C26A C25A H25A 119.5 . .
C24A C25A H25A 119.5 . .
C24A C25A C26A 121.0(9) . .
C21A C26A C25A 119.3(9) . .
C21A C26A H26A 120.4 . .
C25A C26A H26A 120.4 . .
C21A C22B H22B 120.6 . .
C21A C22B C23B 118.7(10) . .
C23B C22B H22B 120.6 . .
C22B C23B H23B 119.5 . .
C24A C23B C22B 120.9(10) . .
C24A C23B H23B 119.5 . .
C26B C25B H25B 119.3 . .
C24A C25B H25B 119.3 . .
C24A C25B C26B 121.3(10) . .
C21A C26B C25B 120.1(10) . .
C21A C26B H26B 119.9 . .
C25B C26B H26B 119.9 . .
C23A C24A P31 119.9(6) . .
C25A C24A P31 120.9(6) . .
C25A C24A C23A 119.1(7) . .
C23B C24A P31 119.0(6) . .
C25B C24A P31 121.4(6) . .
C25B C24A C23B 119.6(8) . .
O2W Ni3 O2W 92.3(3) 2_665 .
O2W Ni3 O2W 92.3(3) 2_665 3_565
O2W Ni3 O2W 92.3(3) 3_565 .
O2W Ni3 O1A 95.93(12) 3_565 12_567
O2W Ni3 O1A 170.8(3) 3_565 .
O2W Ni3 O1A 95.93(12) 3_565 3_565
O2W Ni3 O1A 170.8(3) 2_665 3_565
O2W Ni3 O1A 95.93(12) . .
O2W Ni3 O1A 91.42(13) . 3_565
O2W Ni3 O1A 91.42(13) 3_565 2_665
O2W Ni3 O1A 91.42(13) 2_665 .
O2W Ni3 O1A 170.8(3) 2_665 12_567
O2W Ni3 O1A 170.8(3) . 2_665
O2W Ni3 O1A 91.42(13) . 12_567
O2W Ni3 O1A 95.93(12) 2_665 2_665
O1A Ni3 O1A 79.9(2) 2_665 .
O1A Ni3 O1A 79.9(2) 2_665 3_565
O1A Ni3 O1A 79.9(2) . 3_565
O1A Ni3 O1A 79.9(2) . 12_567
O1A Ni3 O1A 79.9(2) 2_665 12_567
Ni3 O1A Ni3 84.4(3) 12_567 .
S2A O1A Ni3 136.21(17) . .
S2A O1A Ni3 136.21(17) . 12_567
O1A S2A C3A 108.0(6) . 10_557
O1A S2A C3A 108.0(6) . .
C3A S2A C3A 98.0(5) 10_557 .
S2A C3A H3AA 109.5 . .
S2A C3A H3AB 109.5 . .
S2A C3A H3AC 109.5 . .
H3AA C3A H3AB 109.5 . .
H3AA C3A H3AC 109.5 . .
H3AB C3A H3AC 109.5 . .

loop_
_geom_bond_atom_site_label_1
_geom_bond_atom_site_label_2
_geom_bond_distance
_geom_bond_site_symmetry_2
Ni2 O2W 2.048(4) 2_665
Ni2 O2W 2.048(4) 3_565
Ni2 O2W 2.048(4) .
Ni2 O32 2.084(4) 2_665
Ni2 O32 2.084(4) .
Ni2 O32 2.084(4) 3_565
Ni1 O1W 1.983(4) 2_665
Ni1 O1W 1.983(4) 3_565
Ni1 O1W 1.983(4) .
Ni1 O32 2.128(4) .
Ni1 O32 2.128(4) 3_565
Ni1 O32 2.128(4) 2_665
P31 O32 1.503(4) .
P31 O33 1.540(4) .
P31 O34 1.525(5) .
P31 C24A 1.804(5) .
O1W Ni1 1.983(4) 11_666
O2W Ni3 2.020(6) .
C11 C12 1.386(7) 2_675
C11 C12 1.393(7) .
C11 C21A 1.483(7) .
C12 C11 1.386(7) 3_465
C12 H12 0.9500 .
C21A C22A 1.355(11) .
C21A C26A 1.415(12) .
C21A C22B 1.419(12) .
C21A C26B 1.361(12) .
C22A H22A 0.9500 .
C22A C23A 1.418(14) .
C23A H23A 0.9500 .
C23A C24A 1.389(11) .
C25A H25A 0.9500 .
C25A C26A 1.418(15) .
C25A C24A 1.374(12) .
C26A H26A 0.9500 .
C22B H22B 0.9500 .
C22B C23B 1.430(16) .
C23B H23B 0.9500 .
C23B C24A 1.370(12) .
C25B H25B 0.9500 .
C25B C26B 1.431(16) .
C25B C24A 1.354(12) .
C26B H26B 0.9500 .
Ni3 O2W 2.020(6) 2_665
Ni3 O2W 2.020(6) 3_565
Ni3 O1A 2.131(5) 2_665
Ni3 O1A 2.131(5) 12_567
Ni3 O1A 2.131(5) .
Ni3 O1A 2.131(5) 3_565
O1A Ni3 2.131(5) 12_567
O1A S2A 1.674(5) .
S2A C3A 1.871(4) 10_557
S2A C3A 1.871(4) .
C3A H3AA 0.9800 .
C3A H3AB 0.9800 .
C3A H3AC 0.9800 .
O1B S2B 1.644(18) .

loop_
_geom_torsion_atom_site_label_1
_geom_torsion_atom_site_label_2
_geom_torsion_atom_site_label_3
_geom_torsion_atom_site_label_4
_geom_torsion
_geom_torsion_site_symmetry_1
_geom_torsion_site_symmetry_4
O32 P31 C24A C23A 145.9(5) . .
O32 P31 C24A C25A -30.9(6) . .
O32 P31 C24A C23B -151.3(6) . .
O32 P31 C24A C25B 29.3(7) . .
O33 P31 O32 Ni2 1.0(4) . .
O33 P31 O32 Ni1 133.5(3) . .
O33 P31 C24A C23A -95.4(5) . .
O33 P31 C24A C25A 87.9(6) . .
O33 P31 C24A C23B -32.6(6) . .
O33 P31 C24A C25B 148.0(6) . .
O34 P31 O32 Ni2 -121.5(3) . .
O34 P31 O32 Ni1 11.1(4) . .
O34 P31 C24A C23A 22.9(6) . .
O34 P31 C24A C25A -153.9(6) . .
O34 P31 C24A C23B 85.7(6) . .
O34 P31 C24A C25B -93.7(7) . .
C11 C21A C22A C23A -179.6(6) . .
C11 C21A C26A C25A 178.6(8) . .
C11 C21A C22B C23B -177.3(6) . .
C11 C21A C26B C25B 176.6(8) . .
C12 C11 C12 C11 -1.3(11) 2_675 3_465
C12 C11 C21A C22A -149.2(6) 2_675 .
C12 C11 C21A C22A 33.4(7) . .
C12 C11 C21A C26A 29.9(8) 2_675 .
C12 C11 C21A C26A -147.5(6) . .
C12 C11 C21A C22B -29.5(7) . .
C12 C11 C21A C22B 147.9(6) 2_675 .
C12 C11 C21A C26B 152.7(7) . .
C12 C11 C21A C26B -29.9(9) 2_675 .
C21A C11 C12 C11 176.1(4) . 3_465
C21A C22A C23A C24A 1.9(8) . .
C21A C22B C23B C24A -0.2(8) . .
C22A C21A C26A C25A -2.3(12) . .
C22A C23A C24A P31 179.1(5) . .
C22A C23A C24A C25A -4.1(10) . .
C26A C21A C22A C23A 1.4(8) . .
C26A C25A C24A P31 180.0(7) . .
C26A C25A C24A C23A 3.2(13) . .
C22B C21A C26B C25B -1.2(13) . .
C22B C23B C24A P31 -178.8(5) . .
C22B C23B C24A C25B 0.6(11) . .
C26B C21A C22B C23B 0.5(8) . .
C26B C25B C24A P31 178.1(8) . .
C26B C25B C24A C23B -1.3(14) . .
C24A P31 O32 Ni2 118.9(3) . .
C24A P31 O32 Ni1 -108.5(3) . .
C24A C25A C26A C21A 0.0(14) . .
C24A C25B C26B C21A 1.7(15) . .
Ni3 O1A S2A C3A -23.4(5) . .
Ni3 O1A S2A C3A 128.5(5) 12_567 .
Ni3 O1A S2A C3A 23.4(5) 12_567 10_557
Ni3 O1A S2A C3A -128.5(5) . 10_557
